data_7024410
loop_
_publ_author_name
'Mulyana, Yanyan'
'Poneti, Giordano'
'Moubaraki, Boujemaa'
'Murray, Keith S.'
'Abrahams, Brendan F.'
'Sorace, Lorenzo'
'Boskovic, Colette'

_publ_section_title
;
 Solvation effects on the valence tautomeric transition of a cobalt
 complex in the solid state
;
_journal_issue 20
_journal_name_full 'Dalton Transactions'
_journal_page_first 4757
_journal_paper_doi 10.1039/b916749h
_journal_volume 39
_journal_year 2010
_chemical_formula_sum 'C81 H105 Co2 N5 O8'
_chemical_formula_weight 1394.63
_chemical_name_systematic
;
?
;
_space_group_IT_number 14
_symmetry_cell_setting monoclinic
_symmetry_space_group_name_Hall '-P 2ybc'
_symmetry_space_group_name_H-M 'P 1 21/c 1'
_atom_sites_solution_hydrogens geom
_atom_sites_solution_primary direct
_atom_sites_solution_secondary difmap
_audit_creation_method SHELXL-97
_cell_angle_alpha 90.00
_cell_angle_beta 108.425(2)
_cell_angle_gamma 90.00
_cell_formula_units_Z 2
_cell_length_a 16.710(2)
_cell_length_b 18.689(2)
_cell_length_c 12.537(2)
_cell_measurement_temperature 130(2)
_cell_volume 3714.5(8)
_computing_structure_refinement 'SHELXL-97 (Sheldrick, 1997)'
_diffrn_ambient_temperature 130(2)
_diffrn_measured_fraction_theta_full 0.976
_diffrn_measured_fraction_theta_max 0.976
_diffrn_radiation_monochromator graphite
_diffrn_radiation_source 'fine-focus sealed tube'
_diffrn_radiation_type CuK\a
_diffrn_radiation_wavelength 1.54184
_diffrn_reflns_av_R_equivalents 0.0264
_diffrn_reflns_av_sigmaI/netI 0.0472
_diffrn_reflns_limit_h_max 16
_diffrn_reflns_limit_h_min -14
_diffrn_reflns_limit_k_max 11
_diffrn_reflns_limit_k_min -18
_diffrn_reflns_limit_l_max 11
_diffrn_reflns_limit_l_min -12
_diffrn_reflns_number 7679
_diffrn_reflns_theta_full 51.47
_diffrn_reflns_theta_max 51.47
_diffrn_reflns_theta_min 2.79
_exptl_absorpt_coefficient_mu 3.950
_exptl_absorpt_correction_T_max 0.5055
_exptl_absorpt_correction_T_min 0.2878
_exptl_absorpt_correction_type multi-scan
_exptl_absorpt_process_details SADABS
_exptl_crystal_colour 'dark green'
_exptl_crystal_density_diffrn 1.236
_exptl_crystal_density_method 'not measured'
_exptl_crystal_description block
_exptl_crystal_F_000 1476
_exptl_crystal_size_max 0.42
_exptl_crystal_size_mid 0.24
_exptl_crystal_size_min 0.20
_refine_diff_density_max 0.976
_refine_diff_density_min -0.338
_refine_diff_density_rms 0.060
_refine_ls_extinction_method none
_refine_ls_goodness_of_fit_ref 1.040
_refine_ls_hydrogen_treatment constr
_refine_ls_matrix_type full
_refine_ls_number_parameters 421
_refine_ls_number_reflns 3968
_refine_ls_number_restraints 0
_refine_ls_restrained_S_all 1.040
_refine_ls_R_factor_all 0.0744
_refine_ls_R_factor_gt 0.0514
_refine_ls_shift/su_max 0.000
_refine_ls_shift/su_mean 0.000
_refine_ls_structure_factor_coef Fsqd
_refine_ls_weighting_details 'calc w=1/[\s^2^(Fo^2^)+(0.0916P)^2^+0.0000P] where P=(Fo^2^+2Fc^2^)/3'
_refine_ls_weighting_scheme calc
_refine_ls_wR_factor_gt 0.1346
_refine_ls_wR_factor_ref 0.1426
_reflns_number_gt 2908
_reflns_number_total 3968
_reflns_threshold_expression >2sigma(I)
_cod_data_source_file b916749h.txt
_cod_data_source_block compound_1_py_130k
_cod_original_sg_symbol_H-M P2(1)/c
_cod_database_code 7024410

loop_
_symmetry_equiv_pos_as_xyz
'x, y, z'
'-x, y+1/2, -z+1/2'
'-x, -y, -z'
'x, -y-1/2, z-1/2'

loop_
_atom_site_label
_atom_site_type_symbol
_atom_site_fract_x
_atom_site_fract_y
_atom_site_fract_z
_atom_site_U_iso_or_equiv
_atom_site_adp_type
_atom_site_occupancy
_atom_site_symmetry_multiplicity
_atom_site_calc_flag
_atom_site_refinement_flags
C40 C 0.5170(3) 0.0775(3) 0.9912(5) 0.0758(16) Uiso 0.50 1 d P
N40 N 0.5170(3) 0.0775(3) 0.9912(5) 0.0758(16) Uiso 0.50 1 d P
C39 C 0.5581(4) 0.0433(3) 1.0867(5) 0.0777(19) Uiso 1 1 d .
C41 C 0.4580(4) 0.0367(4) 0.9019(6) 0.098(2) Uiso 1 1 d .
Co1 Co 0.0000 0.0000 0.0000 0.0216(3) Uani 1 2 d S
Co2 Co 0.5000 0.0000 0.5000 0.0252(3) Uani 1 2 d S
O4 O 0.58063(17) 0.03997(14) 0.4411(2) 0.0268(7) Uani 1 1 d .
O2 O 0.01297(16) 0.09191(14) -0.0568(2) 0.0248(7) Uani 1 1 d .
O3 O 0.54344(16) -0.09022(14) 0.4809(2) 0.0265(7) Uani 1 1 d .
O1 O -0.09033(16) 0.03950(15) 0.0418(2) 0.0268(7) Uani 1 1 d .
N1 N 0.0796(2) 0.02686(18) 0.1458(3) 0.0246(9) Uani 1 1 d .
C6 C -0.1794(3) 0.2190(2) -0.0149(3) 0.0276(11) Uani 1 1 d .
C17 C 0.6435(2) -0.1414(2) 0.3970(3) 0.0240(11) Uani 1 1 d .
C1 C -0.1020(2) 0.1072(2) 0.0090(3) 0.0230(11) Uani 1 1 d .
C19 C 0.7294(3) -0.0539(2) 0.3335(3) 0.0262(11) Uani 1 1 d .
C3 C 0.6018(2) -0.0831(2) 0.4310(3) 0.0238(10) Uani 1 1 d .
C2 C -0.0466(3) 0.1365(2) -0.0459(3) 0.0242(11) Uani 1 1 d .
C4 C 0.6235(3) -0.0118(2) 0.4116(3) 0.0240(11) Uani 1 1 d .
C18 C 0.7058(2) -0.1244(2) 0.3500(3) 0.0264(11) Uani 1 1 d .
H18 H 0.7344 -0.1626 0.3275 0.032 Uiso 1 1 calc R
C8 C -0.0557(3) 0.2087(2) -0.0841(3) 0.0245(11) Uani 1 1 d .
C25 C 0.8003(3) -0.0409(2) 0.2817(4) 0.0357(12) Uani 1 1 d .
C13 C 0.0066(3) 0.2437(2) -0.1353(4) 0.0297(12) Uani 1 1 d .
C9 C -0.2515(3) 0.2659(2) -0.0047(4) 0.0349(12) Uani 1 1 d .
C5 C -0.1669(3) 0.1495(2) 0.0241(3) 0.0294(11) Uani 1 1 d .
H5 H -0.2029 0.1299 0.0620 0.035 Uiso 1 1 calc R
C33 C 0.1430(3) 0.0712(2) 0.1541(4) 0.0319(11) Uani 1 1 d .
H33 H 0.1500 0.0898 0.0871 0.038 Uiso 1 1 calc R
C7 C -0.1229(3) 0.2461(2) -0.0685(3) 0.0286(11) Uani 1 1 d .
H7 H -0.1316 0.2938 -0.0960 0.034 Uiso 1 1 calc R
C23 C 0.6348(3) -0.2330(2) 0.5383(4) 0.0416(13) Uani 1 1 d .
H23A H 0.6190 -0.2824 0.5486 0.062 Uiso 1 1 calc R
H23B H 0.6009 -0.2000 0.5671 0.062 Uiso 1 1 calc R
H23C H 0.6947 -0.2258 0.5795 0.062 Uiso 1 1 calc R
N2 N 0.5796(2) 0.00878(18) 0.6523(3) 0.0273(9) Uani 1 1 d .
C21 C 0.6189(3) -0.2187(2) 0.4134(4) 0.0291(11) Uani 1 1 d .
C15 C 0.0087(3) 0.2045(2) -0.2404(4) 0.0412(13) Uani 1 1 d .
H15A H 0.0493 0.2277 -0.2709 0.062 Uiso 1 1 calc R
H15B H -0.0475 0.2057 -0.2966 0.062 Uiso 1 1 calc R
H15C H 0.0256 0.1546 -0.2215 0.062 Uiso 1 1 calc R
C16 C -0.0148(3) 0.3221(2) -0.1669(4) 0.0417(13) Uani 1 1 d .
H16A H 0.0268 0.3421 -0.1989 0.063 Uiso 1 1 calc R
H16B H -0.0137 0.3493 -0.0996 0.063 Uiso 1 1 calc R
H16C H -0.0711 0.3252 -0.2225 0.063 Uiso 1 1 calc R
C32 C 0.1992(3) 0.0914(3) 0.2556(4) 0.0398(13) Uani 1 1 d .
H32 H 0.2430 0.1245 0.2586 0.048 Uiso 1 1 calc R
C31 C 0.1909(3) 0.0629(3) 0.3532(4) 0.0388(13) Uani 1 1 d .
H31 H 0.2291 0.0755 0.4246 0.047 Uiso 1 1 calc R
C38 C 0.6322(3) 0.0643(2) 0.6780(4) 0.0321(12) Uani 1 1 d .
H38 H 0.6307 0.0983 0.6210 0.038 Uiso 1 1 calc R
C10 C -0.3029(3) 0.2296(3) 0.0602(5) 0.0698(19) Uani 1 1 d .
H10A H -0.3482 0.2616 0.0644 0.105 Uiso 1 1 calc R
H10B H -0.2663 0.2184 0.1364 0.105 Uiso 1 1 calc R
H10C H -0.3273 0.1853 0.0218 0.105 Uiso 1 1 calc R
C20 C 0.6866(3) 0.0023(2) 0.3635(3) 0.0271(11) Uani 1 1 d .
H20 H 0.7002 0.0503 0.3512 0.032 Uiso 1 1 calc R
C11 C -0.2178(3) 0.3363(3) 0.0531(4) 0.0509(15) Uani 1 1 d .
H11A H -0.2649 0.3657 0.0586 0.076 Uiso 1 1 calc R
H11B H -0.1876 0.3619 0.0093 0.076 Uiso 1 1 calc R
H11C H -0.1791 0.3267 0.1287 0.076 Uiso 1 1 calc R
C28 C 0.8157(3) 0.0378(3) 0.2671(5) 0.0545(15) Uani 1 1 d .
H28A H 0.8296 0.0619 0.3401 0.082 Uiso 1 1 calc R
H28B H 0.7647 0.0593 0.2150 0.082 Uiso 1 1 calc R
H28C H 0.8626 0.0432 0.2367 0.082 Uiso 1 1 calc R
C12 C -0.3114(3) 0.2836(3) -0.1231(4) 0.0516(15) Uani 1 1 d .
H12A H -0.3576 0.3138 -0.1168 0.077 Uiso 1 1 calc R
H12B H -0.3344 0.2391 -0.1622 0.077 Uiso 1 1 calc R
H12C H -0.2801 0.3091 -0.1657 0.077 Uiso 1 1 calc R
C37 C 0.6885(3) 0.0745(3) 0.7839(4) 0.0384(13) Uani 1 1 d .
H37 H 0.7260 0.1141 0.7992 0.046 Uiso 1 1 calc R
C30 C 0.1259(3) 0.0158(2) 0.3443(4) 0.0427(13) Uani 1 1 d .
H30 H 0.1187 -0.0054 0.4096 0.051 Uiso 1 1 calc R
C29 C 0.0720(3) 0.0000(2) 0.2404(4) 0.0330(12) Uani 1 1 d .
H29 H 0.0267 -0.0319 0.2351 0.040 Uiso 1 1 calc R
C34 C 0.5802(3) -0.0383(2) 0.7335(4) 0.0346(12) Uani 1 1 d .
H34 H 0.5431 -0.0781 0.7158 0.042 Uiso 1 1 calc R
C24 C 0.6704(3) -0.2728(2) 0.3698(4) 0.0428(13) Uani 1 1 d .
H24A H 0.6529 -0.3215 0.3813 0.064 Uiso 1 1 calc R
H24B H 0.7305 -0.2668 0.4109 0.064 Uiso 1 1 calc R
H24C H 0.6605 -0.2647 0.2895 0.064 Uiso 1 1 calc R
C35 C 0.6342(3) -0.0300(3) 0.8431(4) 0.0381(12) Uani 1 1 d .
H35 H 0.6327 -0.0629 0.9002 0.046 Uiso 1 1 calc R
C36 C 0.6894(3) 0.0263(3) 0.8671(4) 0.0419(13) Uani 1 1 d .
H36 H 0.7281 0.0320 0.9406 0.050 Uiso 1 1 calc R
C14 C 0.0953(3) 0.2417(2) -0.0484(4) 0.0405(13) Uani 1 1 d .
H14A H 0.1357 0.2638 -0.0805 0.061 Uiso 1 1 calc R
H14B H 0.1116 0.1920 -0.0282 0.061 Uiso 1 1 calc R
H14C H 0.0950 0.2682 0.0190 0.061 Uiso 1 1 calc R
C27 C 0.7789(3) -0.0774(3) 0.1669(4) 0.0517(15) Uani 1 1 d .
H27A H 0.7691 -0.1285 0.1751 0.078 Uiso 1 1 calc R
H27B H 0.8260 -0.0714 0.1369 0.078 Uiso 1 1 calc R
H27C H 0.7280 -0.0557 0.1152 0.078 Uiso 1 1 calc R
C26 C 0.8827(3) -0.0727(3) 0.3598(4) 0.0471(14) Uani 1 1 d .
H26A H 0.8749 -0.1239 0.3703 0.071 Uiso 1 1 calc R
H26B H 0.8979 -0.0484 0.4328 0.071 Uiso 1 1 calc R
H26C H 0.9278 -0.0660 0.3263 0.071 Uiso 1 1 calc R
C22 C 0.5248(3) -0.2302(3) 0.3468(4) 0.0491(14) Uani 1 1 d .
H22A H 0.5088 -0.2795 0.3568 0.074 Uiso 1 1 calc R
H22B H 0.5156 -0.2210 0.2669 0.074 Uiso 1 1 calc R
H22C H 0.4903 -0.1971 0.3746 0.074 Uiso 1 1 calc R

loop_
_atom_site_aniso_label
_atom_site_aniso_U_11
_atom_site_aniso_U_22
_atom_site_aniso_U_33
_atom_site_aniso_U_23
_atom_site_aniso_U_13
_atom_site_aniso_U_12
Co1 0.0253(6) 0.0172(6) 0.0234(6) 0.0003(5) 0.0094(4) 0.0007(4)
Co2 0.0298(6) 0.0194(6) 0.0290(6) -0.0001(5) 0.0130(5) 0.0004(5)
O4 0.0307(17) 0.0204(17) 0.0332(18) 0.0002(14) 0.0156(14) 0.0028(14)
O2 0.0273(16) 0.0210(17) 0.0281(17) -0.0010(14) 0.0115(14) -0.0019(14)
O3 0.0307(17) 0.0214(17) 0.0322(17) 0.0016(14) 0.0168(14) -0.0001(14)
O1 0.0336(18) 0.0222(18) 0.0260(17) 0.0043(14) 0.0113(14) 0.0023(14)
N1 0.029(2) 0.018(2) 0.028(2) -0.0008(18) 0.0103(18) 0.0017(19)
C6 0.033(3) 0.025(3) 0.024(3) -0.005(2) 0.008(2) 0.002(2)
C17 0.025(2) 0.022(3) 0.021(2) 0.000(2) 0.001(2) -0.005(2)
C1 0.029(3) 0.020(3) 0.018(2) -0.003(2) 0.006(2) -0.002(2)
C19 0.030(3) 0.027(3) 0.023(3) 0.001(2) 0.010(2) 0.002(2)
C3 0.024(2) 0.023(3) 0.024(3) -0.002(2) 0.007(2) 0.000(2)
C2 0.027(3) 0.023(3) 0.021(2) -0.003(2) 0.005(2) 0.003(2)
C4 0.031(3) 0.019(3) 0.023(3) -0.001(2) 0.010(2) 0.000(2)
C18 0.030(3) 0.021(3) 0.027(3) -0.003(2) 0.008(2) 0.002(2)
C8 0.027(3) 0.022(3) 0.021(3) -0.004(2) 0.003(2) 0.004(2)
C25 0.049(3) 0.029(3) 0.040(3) 0.004(2) 0.029(3) 0.006(2)
C13 0.030(3) 0.022(3) 0.037(3) 0.000(2) 0.011(2) 0.001(2)
C9 0.035(3) 0.029(3) 0.044(3) 0.004(2) 0.017(3) 0.009(2)
C5 0.032(3) 0.027(3) 0.028(3) -0.002(2) 0.009(2) -0.001(2)
C33 0.035(3) 0.033(3) 0.029(3) 0.001(2) 0.013(2) -0.005(3)
C7 0.037(3) 0.018(3) 0.029(3) 0.002(2) 0.008(2) 0.004(2)
C23 0.056(3) 0.023(3) 0.051(3) 0.006(2) 0.024(3) 0.000(2)
N2 0.032(2) 0.020(2) 0.033(2) -0.0020(19) 0.0161(19) 0.0001(19)
C21 0.033(3) 0.021(3) 0.033(3) -0.004(2) 0.010(2) -0.002(2)
C15 0.053(3) 0.038(3) 0.043(3) 0.003(3) 0.030(3) -0.003(3)
C16 0.044(3) 0.031(3) 0.055(3) 0.007(3) 0.022(3) 0.003(2)
C32 0.031(3) 0.043(3) 0.043(3) -0.004(3) 0.007(3) -0.009(2)
C31 0.038(3) 0.036(3) 0.034(3) -0.008(3) 0.000(2) 0.008(3)
C38 0.038(3) 0.027(3) 0.032(3) 0.000(2) 0.013(2) -0.002(2)
C10 0.074(4) 0.051(4) 0.112(5) 0.022(4) 0.069(4) 0.025(3)
C20 0.043(3) 0.019(3) 0.023(3) 0.002(2) 0.016(2) 0.001(2)
C11 0.049(3) 0.043(3) 0.064(4) -0.011(3) 0.022(3) 0.012(3)
C28 0.064(4) 0.040(3) 0.081(4) 0.005(3) 0.054(3) -0.002(3)
C12 0.040(3) 0.048(3) 0.065(4) -0.009(3) 0.013(3) 0.017(3)
C37 0.044(3) 0.030(3) 0.040(3) -0.004(3) 0.011(3) -0.005(2)
C30 0.069(4) 0.031(3) 0.026(3) 0.001(2) 0.011(3) 0.000(3)
C29 0.049(3) 0.022(3) 0.028(3) -0.004(2) 0.013(3) -0.006(2)
C34 0.043(3) 0.020(3) 0.043(3) 0.000(3) 0.017(3) 0.003(2)
C24 0.051(3) 0.023(3) 0.059(4) -0.007(3) 0.023(3) -0.002(2)
C35 0.054(3) 0.029(3) 0.031(3) 0.006(2) 0.014(3) 0.004(3)
C36 0.048(3) 0.032(3) 0.038(3) -0.005(3) 0.002(3) 0.000(3)
C14 0.034(3) 0.036(3) 0.051(3) 0.002(3) 0.012(3) -0.006(2)
C27 0.066(4) 0.060(4) 0.039(3) -0.007(3) 0.032(3) -0.005(3)
C26 0.045(3) 0.054(3) 0.051(3) 0.003(3) 0.027(3) 0.005(3)
C22 0.042(3) 0.036(3) 0.066(4) -0.011(3) 0.012(3) -0.006(3)

loop_
_atom_type_symbol
_atom_type_description
_atom_type_scat_dispersion_real
_atom_type_scat_dispersion_imag
_atom_type_scat_source
C C 0.0181 0.0091 'International Tables Vol C Tables 4.2.6.8 and 6.1.1.4'
H H 0.0000 0.0000 'International Tables Vol C Tables 4.2.6.8 and 6.1.1.4'
N N 0.0311 0.0180 'International Tables Vol C Tables 4.2.6.8 and 6.1.1.4'
O O 0.0492 0.0322 'International Tables Vol C Tables 4.2.6.8 and 6.1.1.4'
Co Co -2.3653 3.6143 'International Tables Vol C Tables 4.2.6.8 and 6.1.1.4'

loop_
_geom_angle_atom_site_label_1
_geom_angle_atom_site_label_2
_geom_angle_atom_site_label_3
_geom_angle
_geom_angle_site_symmetry_1
_geom_angle_site_symmetry_3
C39 C40 C41 118.1(6) . .
C39 N40 C41 118.1(6) . .
N40 C39 C41 119.5(6) . 3_657
C40 C39 C41 119.5(6) . 3_657
N40 C41 C39 122.4(6) . 3_657
C40 C41 C39 122.4(6) . 3_657
O1 Co1 O1 180.0(2) . 3
O1 Co1 O2 86.93(11) . .
O1 Co1 O2 93.07(11) 3 .
O1 Co1 O2 93.07(11) . 3
O1 Co1 O2 86.93(11) 3 3
O2 Co1 O2 180.00(7) . 3
O1 Co1 N1 89.57(13) . 3
O1 Co1 N1 90.43(13) 3 3
O2 Co1 N1 90.36(13) . 3
O2 Co1 N1 89.64(13) 3 3
O1 Co1 N1 90.43(13) . .
O1 Co1 N1 89.57(13) 3 .
O2 Co1 N1 89.64(13) . .
O2 Co1 N1 90.36(13) 3 .
N1 Co1 N1 180.0(3) 3 .
O3 Co2 O3 180.0 3_656 .
O3 Co2 O4 92.70(11) 3_656 .
O3 Co2 O4 87.30(11) . .
O3 Co2 O4 87.30(11) 3_656 3_656
O3 Co2 O4 92.70(11) . 3_656
O4 Co2 O4 180.00(17) . 3_656
O3 Co2 N2 91.65(13) 3_656 3_656
O3 Co2 N2 88.35(13) . 3_656
O4 Co2 N2 90.04(13) . 3_656
O4 Co2 N2 89.96(13) 3_656 3_656
O3 Co2 N2 88.35(13) 3_656 .
O3 Co2 N2 91.65(13) . .
O4 Co2 N2 89.96(13) . .
O4 Co2 N2 90.04(13) 3_656 .
N2 Co2 N2 180.0 3_656 .
C4 O4 Co2 109.7(2) . .
C2 O2 Co1 110.4(2) . .
C3 O3 Co2 110.1(2) . .
C1 O1 Co1 109.7(2) . .
C33 N1 C29 117.8(4) . .
C33 N1 Co1 121.7(3) . .
C29 N1 Co1 120.5(3) . .
C5 C6 C7 117.1(4) . .
C5 C6 C9 123.1(4) . .
C7 C6 C9 119.8(4) . .
C18 C17 C3 117.0(4) . .
C18 C17 C21 122.9(4) . .
C3 C17 C21 120.1(4) . .
O1 C1 C5 122.7(4) . .
O1 C1 C2 117.5(4) . .
C5 C1 C2 119.8(4) . .
C20 C19 C18 118.3(4) . .
C20 C19 C25 121.8(4) . .
C18 C19 C25 119.9(4) . .
O3 C3 C4 116.1(4) . .
O3 C3 C17 124.6(4) . .
C4 C3 C17 119.3(4) . .
O2 C2 C8 124.0(4) . .
O2 C2 C1 115.3(4) . .
C8 C2 C1 120.7(4) . .
O4 C4 C20 122.2(4) . .
O4 C4 C3 116.6(4) . .
C20 C4 C3 121.2(4) . .
C17 C18 C19 124.1(4) . .
C7 C8 C2 115.7(4) . .
C7 C8 C13 122.1(4) . .
C2 C8 C13 122.1(4) . .
C28 C25 C27 108.6(4) . .
C28 C25 C26 107.5(4) . .
C27 C25 C26 108.9(4) . .
C28 C25 C19 112.8(4) . .
C27 C25 C19 110.2(4) . .
C26 C25 C19 108.9(3) . .
C15 C13 C8 111.3(3) . .
C15 C13 C16 107.8(4) . .
C8 C13 C16 112.6(4) . .
C15 C13 C14 108.8(4) . .
C8 C13 C14 108.8(4) . .
C16 C13 C14 107.4(4) . .
C10 C9 C11 108.6(4) . .
C10 C9 C6 112.5(4) . .
C11 C9 C6 110.7(3) . .
C10 C9 C12 107.9(4) . .
C11 C9 C12 107.7(4) . .
C6 C9 C12 109.3(4) . .
C6 C5 C1 121.3(4) . .
N1 C33 C32 122.7(4) . .
C8 C7 C6 125.3(4) . .
C38 N2 C34 118.7(4) . .
C38 N2 Co2 119.6(3) . .
C34 N2 Co2 121.6(3) . .
C23 C21 C17 109.6(3) . .
C23 C21 C24 108.3(4) . .
C17 C21 C24 111.6(4) . .
C23 C21 C22 110.3(4) . .
C17 C21 C22 109.1(3) . .
C24 C21 C22 107.8(4) . .
C33 C32 C31 119.0(4) . .
C30 C31 C32 118.2(4) . .
N2 C38 C37 122.6(4) . .
C19 C20 C4 120.0(4) . .
C36 C37 C38 118.8(4) . .
C29 C30 C31 118.8(5) . .
N1 C29 C30 123.5(4) . .
N2 C34 C35 121.5(4) . .
C36 C35 C34 118.9(4) . .
C35 C36 C37 119.5(4) . .

loop_
_geom_bond_atom_site_label_1
_geom_bond_atom_site_label_2
_geom_bond_distance
_geom_bond_site_symmetry_2
C40 C39 1.339(7) .
C40 C41 1.452(8) .
N40 C39 1.339(7) .
N40 C41 1.452(8) .
C39 C41 1.534(10) 3_657
C41 C39 1.534(10) 3_657
Co1 O1 1.897(3) .
Co1 O1 1.897(3) 3
Co1 O2 1.898(3) .
Co1 O2 1.898(3) 3
Co1 N1 1.956(3) 3
Co1 N1 1.956(3) .
Co2 O3 1.881(3) 3_656
Co2 O3 1.881(3) .
Co2 O4 1.883(3) .
Co2 O4 1.883(3) 3_656
Co2 N2 1.958(3) 3_656
Co2 N2 1.958(3) .
O4 C4 1.324(5) .
O2 C2 1.338(5) .
O3 C3 1.322(5) .
O1 C1 1.326(5) .
N1 C33 1.323(5) .
N1 C29 1.330(5) .
C6 C5 1.380(6) .
C6 C7 1.415(6) .
C6 C9 1.527(6) .
C17 C18 1.385(5) .
C17 C3 1.428(6) .
C17 C21 1.534(6) .
C1 C5 1.402(6) .
C1 C2 1.425(6) .
C19 C20 1.387(6) .
C19 C18 1.410(6) .
C19 C25 1.539(6) .
C3 C4 1.423(6) .
C2 C8 1.424(6) .
C4 C20 1.395(6) .
C8 C7 1.389(6) .
C8 C13 1.531(6) .
C25 C28 1.514(7) .
C25 C27 1.529(6) .
C25 C26 1.535(6) .
C13 C15 1.518(6) .
C13 C16 1.531(6) .
C13 C14 1.537(6) .
C9 C10 1.517(6) .
C9 C11 1.522(6) .
C9 C12 1.541(6) .
C33 C32 1.374(6) .
C23 C21 1.527(6) .
N2 C38 1.332(5) .
N2 C34 1.343(5) .
C21 C24 1.536(6) .
C21 C22 1.545(6) .
C32 C31 1.381(6) .
C31 C30 1.375(6) .
C38 C37 1.376(6) .
C37 C36 1.375(6) .
C30 C29 1.362(6) .
C34 C35 1.394(6) .
C35 C36 1.369(7) .
